data_4341313
loop_
_publ_author_name
'Nguyen, Thuy-Ai D'
'Wright, Ashley M.'
'Page, Joshua S.'
'Wu, Guang'
'Hayton, Trevor W.'

_publ_section_title
;
 Oxidation of Alcohols and Activated Alkanes with Lewis Acid-Activated
 TEMPO.
;
_journal_issue 21
_journal_name_full 'Inorganic chemistry'
_journal_page_first 11377
_journal_page_last 11387
_journal_paper_doi 10.1021/ic5018888
_journal_volume 53
_journal_year 2014
_chemical_formula_sum 'C9 H19 Br3 Fe N O'
_chemical_formula_weight 452.83
_chemical_name_systematic
;
 ?
;
_space_group_crystal_system orthorhombic
_space_group_IT_number 62
_space_group_name_Hall '-P 2ac 2n'
_space_group_name_H-M_alt 'P n m a'
_symmetry_space_group_name_Hall '-P 2ac 2n'
_symmetry_space_group_name_H-M 'P n m a'
_atom_sites_solution_hydrogens mixed
_audit_creation_method SHELXL-2014
_cell_angle_alpha 90
_cell_angle_beta 90
_cell_angle_gamma 90
_cell_formula_units_Z 4
_cell_length_a 11.8901(9)
_cell_length_b 13.0806(10)
_cell_length_c 9.4327(8)
_cell_measurement_temperature 100(2)
_cell_volume 1467.1(2)
_computing_structure_refinement 'SHELXL-2014 (Sheldrick, 2014)'
_diffrn_ambient_temperature 100(2)
_diffrn_measured_fraction_theta_full 0.999
_diffrn_measured_fraction_theta_max 0.985
_diffrn_measurement_device_type 'Bruker Kappa Apex II'
_diffrn_measurement_method 'Omega scan'
_diffrn_radiation_type MoK\a
_diffrn_radiation_wavelength 0.71073
_diffrn_reflns_av_R_equivalents 0.0236
_diffrn_reflns_av_unetI/netI 0.0260
_diffrn_reflns_Laue_measured_fraction_full 0.999
_diffrn_reflns_Laue_measured_fraction_max 0.985
_diffrn_reflns_limit_h_max 13
_diffrn_reflns_limit_h_min -16
_diffrn_reflns_limit_k_max 7
_diffrn_reflns_limit_k_min -18
_diffrn_reflns_limit_l_max 13
_diffrn_reflns_limit_l_min -10
_diffrn_reflns_number 6350
_diffrn_reflns_point_group_measured_fraction_full 0.999
_diffrn_reflns_point_group_measured_fraction_max 0.985
_diffrn_reflns_theta_full 25.242
_diffrn_reflns_theta_max 30.549
_diffrn_reflns_theta_min 2.662
_exptl_absorpt_coefficient_mu 9.177
_exptl_absorpt_correction_T_max 0.7461
_exptl_absorpt_correction_T_min 0.5488
_exptl_absorpt_correction_type multi-scan
_exptl_absorpt_process_details sadabs
_exptl_crystal_colour orange
_exptl_crystal_density_diffrn 2.050
_exptl_crystal_description block
_exptl_crystal_F_000 876
_exptl_crystal_size_max 0.110
_exptl_crystal_size_mid 0.050
_exptl_crystal_size_min 0.030
_refine_diff_density_max 0.775
_refine_diff_density_min -0.522
_refine_diff_density_rms 0.094
_refine_ls_extinction_method none
_refine_ls_goodness_of_fit_ref 1.032
_refine_ls_hydrogen_treatment mixed
_refine_ls_matrix_type full
_refine_ls_number_parameters 81
_refine_ls_number_reflns 2301
_refine_ls_number_restraints 1
_refine_ls_restrained_S_all 1.032
_refine_ls_R_factor_all 0.0304
_refine_ls_R_factor_gt 0.0220
_refine_ls_shift/su_max 0.001
_refine_ls_shift/su_mean 0.000
_refine_ls_structure_factor_coef Fsqd
_refine_ls_weighting_details 'w=1/[\s^2^(Fo^2^)+(0.0202P)^2^+0.5218P] where P=(Fo^2^+2Fc^2^)/3'
_refine_ls_weighting_scheme calc
_refine_ls_wR_factor_gt 0.0441
_refine_ls_wR_factor_ref 0.0462
_reflns_Friedel_coverage 0.000
_reflns_number_gt 1989
_reflns_number_total 2301
_reflns_threshold_expression 'I > 2\s(I)'
_cod_data_source_file ic5018888_si_002.cif
_cod_data_source_block complex_23
_cod_depositor_comments 'Adding full bibliography for 4341313--4341314.cif.'
_cod_database_code 4341313
_shelx_space_group_comment
;
The symmetry employed for this shelxl refinement is uniquely defined
by the following loop, which should always be used as a source of
symmetry information in preference to the above space-group names.
They are only intended as comments.
;
_shelx_estimated_absorpt_t_min 0.432
_shelx_estimated_absorpt_t_max 0.770

loop_
_space_group_symop_operation_xyz
'x, y, z'
'x+1/2, -y+1/2, -z+1/2'
'-x, y+1/2, -z'
'-x+1/2, -y, z+1/2'
'-x, -y, -z'
'-x-1/2, y-1/2, z-1/2'
'x, -y-1/2, z'
'x-1/2, y, -z-1/2'

loop_
_atom_site_label
_atom_site_type_symbol
_atom_site_fract_x
_atom_site_fract_y
_atom_site_fract_z
_atom_site_U_iso_or_equiv
_atom_site_adp_type
_atom_site_occupancy
_atom_site_site_symmetry_order
_atom_site_calc_flag
_atom_site_refinement_flags_posn
_atom_site_refinement_flags_adp
_atom_site_refinement_flags_occupancy
Br1 Br 0.95247(2) 0.39456(2) 0.09002(2) 0.02180(6) Uani 1 1 d . . .
Br2 Br 0.67977(2) 0.2500 0.17873(3) 0.02408(7) Uani 1 2 d S T P
C1 C 0.79565(17) 0.06486(14) 0.4697(2) 0.0213(4) Uani 1 1 d . . .
H1A H 0.7858 -0.0007 0.5184 0.032 Uiso 1 1 calc R U .
H1B H 0.8572 0.0593 0.4011 0.032 Uiso 1 1 calc R U .
H1C H 0.7260 0.0829 0.4201 0.032 Uiso 1 1 calc R U .
C2 C 0.82349(15) 0.14761(14) 0.57815(19) 0.0159(3) Uani 1 1 d . . .
C3 C 0.93948(16) 0.12789(16) 0.6411(2) 0.0240(4) Uani 1 1 d . . .
H3A H 0.9452 0.0561 0.6698 0.036 Uiso 1 1 calc R U .
H3B H 0.9506 0.1720 0.7239 0.036 Uiso 1 1 calc R U .
H3C H 0.9972 0.1429 0.5699 0.036 Uiso 1 1 calc R U .
C4 C 0.73061(16) 0.15497(16) 0.6903(2) 0.0225(4) Uani 1 1 d . . .
H4A H 0.6567 0.1541 0.6421 0.027 Uiso 1 1 calc R U .
H4B H 0.7345 0.0939 0.7522 0.027 Uiso 1 1 calc R U .
C5 C 0.7379(2) 0.2500 0.7821(3) 0.0249(6) Uani 1 2 d S T P
H5A H 0.8099 0.2500 0.8348 0.030 Uiso 1 2 calc R U P
H5B H 0.6757 0.2500 0.8519 0.030 Uiso 1 2 calc R U P
Fe1 Fe 0.87613(3) 0.2500 0.19472(4) 0.01107(8) Uani 1 2 d S T P
H1 H 0.7561(16) 0.2500 0.448(3) 0.019(8) Uiso 1 2 d DS . P
N1 N 0.82060(16) 0.2500 0.4959(2) 0.0113(4) Uani 1 2 d DS T P
O1 O 0.90456(14) 0.2500 0.39100(18) 0.0122(3) Uani 1 2 d S T P

loop_
_atom_site_aniso_label
_atom_site_aniso_U_11
_atom_site_aniso_U_22
_atom_site_aniso_U_33
_atom_site_aniso_U_23
_atom_site_aniso_U_13
_atom_site_aniso_U_12
Br1 0.02142(10) 0.02110(9) 0.02288(10) 0.01026(7) 0.00346(8) -0.00145(7)
Br2 0.00923(11) 0.04980(17) 0.01320(12) 0.000 -0.00010(9) 0.000
C1 0.0240(10) 0.0168(8) 0.0231(10) 0.0010(7) 0.0044(8) -0.0023(7)
C2 0.0149(8) 0.0187(8) 0.0141(8) 0.0061(7) 0.0012(7) 0.0003(7)
C3 0.0187(9) 0.0313(10) 0.0220(10) 0.0092(8) -0.0012(8) 0.0047(8)
C4 0.0177(9) 0.0331(10) 0.0167(9) 0.0083(8) 0.0042(7) -0.0028(8)
C5 0.0188(13) 0.0461(17) 0.0096(11) 0.000 0.0045(10) 0.000
Fe1 0.00938(15) 0.01546(16) 0.00837(15) 0.000 0.00166(12) 0.000
N1 0.0078(8) 0.0178(9) 0.0081(9) 0.000 0.0010(8) 0.000
O1 0.0085(7) 0.0198(8) 0.0083(8) 0.000 0.0031(6) 0.000

loop_
_atom_type_symbol
_atom_type_description
_atom_type_scat_dispersion_real
_atom_type_scat_dispersion_imag
_atom_type_scat_source
C C 0.0033 0.0016 'International Tables Vol C Tables 4.2.6.8 and 6.1.1.4'
N N 0.0061 0.0033 'International Tables Vol C Tables 4.2.6.8 and 6.1.1.4'
O O 0.0106 0.0060 'International Tables Vol C Tables 4.2.6.8 and 6.1.1.4'
Fe Fe 0.3463 0.8444 'International Tables Vol C Tables 4.2.6.8 and 6.1.1.4'
Br Br -0.2901 2.4595 'International Tables Vol C Tables 4.2.6.8 and 6.1.1.4'
H H 0.0000 0.0000 'International Tables Vol C Tables 4.2.6.8 and 6.1.1.4'

loop_
_geom_angle_atom_site_label_1
_geom_angle_atom_site_label_2
_geom_angle_atom_site_label_3
_geom_angle
_geom_angle_site_symmetry_1
_geom_angle_site_symmetry_3
C2 C1 H1A 109.5 . .
C2 C1 H1B 109.5 . .
H1A C1 H1B 109.5 . .
C2 C1 H1C 109.5 . .
H1A C1 H1C 109.5 . .
H1B C1 H1C 109.5 . .
C3 C2 C1 109.72(16) . .
C3 C2 C4 113.21(16) . .
C1 C2 C4 110.56(15) . .
C3 C2 N1 111.20(16) . .
C1 C2 N1 105.85(14) . .
C4 C2 N1 106.00(15) . .
C2 C3 H3A 109.5 . .
C2 C3 H3B 109.5 . .
H3A C3 H3B 109.5 . .
C2 C3 H3C 109.5 . .
H3A C3 H3C 109.5 . .
H3B C3 H3C 109.5 . .
C5 C4 C2 113.83(17) . .
C5 C4 H4A 108.8 . .
C2 C4 H4A 108.8 . .
C5 C4 H4B 108.8 . .
C2 C4 H4B 108.8 . .
H4A C4 H4B 107.7 . .
C4 C5 C4 110.0(2) . 7_565
C4 C5 H5A 109.7 . .
C4 C5 H5A 109.7 7_565 .
C4 C5 H5B 109.7 . .
C4 C5 H5B 109.7 7_565 .
H5A C5 H5B 108.2 . .
O1 Fe1 Br1 110.41(3) . 7_565
O1 Fe1 Br1 110.41(3) . .
Br1 Fe1 Br1 109.298(17) 7_565 .
O1 Fe1 Br2 104.05(5) . .
Br1 Fe1 Br2 111.300(11) 7_565 .
Br1 Fe1 Br2 111.299(11) . .
O1 N1 C2 109.70(11) . 7_565
O1 N1 C2 109.70(11) . .
C2 N1 C2 119.79(18) 7_565 .
O1 N1 H1 105(2) . .
C2 N1 H1 105.9(9) 7_565 .
C2 N1 H1 105.9(9) . .
N1 O1 Fe1 124.40(13) . .

loop_
_geom_bond_atom_site_label_1
_geom_bond_atom_site_label_2
_geom_bond_distance
_geom_bond_site_symmetry_2
Br1 Fe1 2.3184(3) .
Br2 Fe1 2.3396(5) .
C1 C2 1.526(3) .
C1 H1A 0.9800 .
C1 H1B 0.9800 .
C1 H1C 0.9800 .
C2 C3 1.523(3) .
C2 C4 1.533(3) .
C2 N1 1.548(2) .
C3 H3A 0.9800 .
C3 H3B 0.9800 .
C3 H3C 0.9800 .
C4 C5 1.517(3) .
C4 H4A 0.9900 .
C4 H4B 0.9900 .
C5 C4 1.517(3) 7_565
C5 H5A 0.9900 .
C5 H5B 0.9900 .
Fe1 O1 1.8820(17) .
Fe1 Br1 2.3184(3) 7_565
N1 O1 1.406(3) .
N1 C2 1.548(2) 7_565
N1 H1 0.890(10) .

loop_
_geom_hbond_atom_site_label_D
_geom_hbond_atom_site_label_H
_geom_hbond_atom_site_label_A
_geom_hbond_distance_DH
_geom_hbond_distance_HA
_geom_hbond_distance_DA
_geom_hbond_angle_DHA
N1 H1 Br2 0.890(10) 2.70(2) 3.429(2) 140(3)
N1 H1 Br2 0.890(10) 2.70(2) 3.429(2) 140(3)
N1 H1 Br2 0.890(10) 2.70(2) 3.429(2) 140(3)
N1 H1 Br2 0.890(10) 2.70(2) 3.429(2) 140(3)
N1 H1 Br2 0.890(10) 2.70(2) 3.429(2) 140(3)
N1 H1 Br2 0.890(10) 2.70(2) 3.429(2) 140(3)

loop_
_geom_torsion_atom_site_label_1
_geom_torsion_atom_site_label_2
_geom_torsion_atom_site_label_3
_geom_torsion_atom_site_label_4
_geom_torsion
_geom_torsion_site_symmetry_1
_geom_torsion_site_symmetry_4
C3 C2 C4 C5 69.5(2) . .
C1 C2 C4 C5 -166.94(17) . .
N1 C2 C4 C5 -52.7(2) . .
C2 C4 C5 C4 59.2(3) . 7_565
C3 C2 N1 O1 56.0(2) . .
C1 C2 N1 O1 -63.09(19) . .
C4 C2 N1 O1 179.45(15) . .
C3 C2 N1 C2 -72.1(2) . 7_565
C1 C2 N1 C2 168.78(14) . 7_565
C4 C2 N1 C2 51.3(2) . 7_565
C2 N1 O1 Fe1 -113.24(12) 7_565 .
C2 N1 O1 Fe1 113.24(12) . .
Br1 Fe1 O1 N1 -119.51(2) 7_565 .
Br1 Fe1 O1 N1 119.51(2) . .
Br2 Fe1 O1 N1 0.000(0) . .
